data_4300133
loop_
_publ_author_name
'Booyong S. Lim'
'James P. Donahue'
'R. H. Holm'

_publ_contact_author R.H.Holm
_publ_contact_author_address
;
   R.H.Holm
   Dept. of Chemistry and Chemical Biology 
   Harvard University 
   Cambridge, MA 02138
   USA
;
_publ_contact_author_email holm@chemistry.harvard.edu
_publ_section_title
;
Synthesis and Structures of Bis(dithiolene)molybdenum Complexes Related to
the Active Sites of the DMSO Reductase Enzyme Family
;
_journal_name_full 'Inorganic Chemistry'
_journal_page_first 263
_journal_page_last 273
_journal_paper_doi 10.1021/ic9908672
_journal_volume 39
_journal_year 2000
_chemical_formula_sum 'C70 H78 Mo2 N2 O2 P2 S10'
_chemical_formula_weight 1553.76
_chemical_name_systematic
; 
 [Mo2(??S)2(S2C2Me2)4](PPh4)2(2DMF) 
;
_space_group_IT_number 14
_symmetry_cell_setting monoclinic
_symmetry_space_group_name_Hall '-P 2ybc'
_symmetry_space_group_name_H-M 'P 1 21/c 1'
_atom_sites_solution_hydrogens geom
_atom_sites_solution_primary direct
_atom_sites_solution_secondary difmap
_audit_creation_method SHELXL
_cell_angle_alpha 90.00
_cell_angle_beta 107.9420(10)
_cell_angle_gamma 90.00
_cell_formula_units_Z 2
_cell_length_a 14.9620(3)
_cell_length_b 16.0040(3)
_cell_length_c 15.915
_cell_measurement_temperature 213(2)
_cell_volume 3625.55(10)
_computing_structure_refinement 'SHELXL-93 (Sheldrick, 1993)'
_computing_structure_solution 'SHELXS-86 (Sheldrick, 1990)'
_diffrn_ambient_temperature 213(2)
_diffrn_radiation_monochromator graphite
_diffrn_radiation_source 'fine-focus sealed tube'
_diffrn_radiation_type MoK\a
_diffrn_radiation_wavelength 0.71073
_diffrn_reflns_av_R_equivalents 0.0613
_diffrn_reflns_av_sigmaI/netI 0.0923
_diffrn_reflns_limit_h_max 19
_diffrn_reflns_limit_h_min -9
_diffrn_reflns_limit_k_max 21
_diffrn_reflns_limit_k_min -20
_diffrn_reflns_limit_l_max 18
_diffrn_reflns_limit_l_min -20
_diffrn_reflns_number 23596
_diffrn_reflns_theta_max 28.24
_diffrn_reflns_theta_min 1.43
_exptl_absorpt_coefficient_mu 0.723
_exptl_crystal_colour 'Dark blue-green'
_exptl_crystal_density_diffrn 1.423
_exptl_crystal_description plate
_exptl_crystal_F_000 1604
_exptl_crystal_size_max 0.24
_exptl_crystal_size_mid 0.18
_exptl_crystal_size_min 0.03
_refine_diff_density_max 0.602
_refine_diff_density_min -0.774
_refine_diff_density_rms 0.089
_refine_ls_extinction_method none
_refine_ls_goodness_of_fit_all 1.029
_refine_ls_goodness_of_fit_obs 1.248
_refine_ls_matrix_type full
_refine_ls_number_parameters 553
_refine_ls_number_reflns 8689
_refine_ls_number_restraints 0
_refine_ls_restrained_S_all 1.029
_refine_ls_restrained_S_obs 1.248
_refine_ls_R_factor_all 0.0875
_refine_ls_R_factor_obs 0.0395
_refine_ls_shift/esd_max 0.089
_refine_ls_shift/esd_mean 0.003
_refine_ls_structure_factor_coef Fsqd
_refine_ls_weighting_details 'w=1/[\s^2^(Fo^2^)+(0.0150P)^2^+0.0000P] where P=(Fo^2^+2Fc^2^)/3'
_refine_ls_weighting_scheme calc
_refine_ls_wR_factor_all 0.0642
_refine_ls_wR_factor_obs 0.0588
_reflns_number_observed 5175
_reflns_number_total 8689
_reflns_observed_criterion >2sigma(I)
_cod_depositor_comments
;
The following automatic conversions were performed:

'_refine_ls_weighting_scheme' value 'calc
w=1/[\s^2^(Fo^2^)+(0.0150P)^2^+0.0000P] where P=(Fo^2^+2Fc^2^)/3' was
changed to 'calc'. New tag '_refine_ls_weighting_details' was
created. The value of the new tag was set to
'w=1/[\s^2^(Fo^2^)+(0.0150P)^2^+0.0000P] where P=(Fo^2^+2Fc^2^)/3'.

Automatic conversion script
Id: cif_fix_values 3143 2015-03-26 13:38:13Z robertas 
;
_cod_original_cell_volume 3625.48(10)
_cod_database_code 4300133

loop_
_symmetry_equiv_pos_as_xyz
'x, y, z'
'-x, y+1/2, -z+1/2'
'-x, -y, -z'
'x, -y-1/2, z-1/2'

loop_
_atom_site_aniso_label
_atom_site_aniso_U_11
_atom_site_aniso_U_22
_atom_site_aniso_U_33
_atom_site_aniso_U_23
_atom_site_aniso_U_13
_atom_site_aniso_U_12
Mo1 0.02354(13) 0.02297(13) 0.02078(12) -0.00014(11) 0.00899(10) 0.00143(12)
S1 0.0328(5) 0.0263(4) 0.0329(4) -0.0044(3) 0.0157(4) -0.0033(4)
S2 0.0287(4) 0.0309(4) 0.0368(4) -0.0026(3) 0.0175(4) -0.0005(3)
S3 0.0342(5) 0.0354(5) 0.0309(4) 0.0096(3) 0.0048(4) 0.0018(4)
S4 0.0357(5) 0.0267(4) 0.0323(4) -0.0040(3) 0.0058(4) -0.0013(4)
S5 0.0280(4) 0.0283(4) 0.0282(4) 0.0069(3) 0.0141(3) 0.0042(3)
P1 0.0263(4) 0.0243(4) 0.0242(4) -0.0008(3) 0.0090(3) -0.0013(4)
O1 0.050(2) 0.0503(15) 0.054(2) 0.0059(12) 0.0164(13) -0.0025(13)
N1 0.053(2) 0.052(2) 0.044(2) 0.0015(15) 0.0205(15) -0.015(2)
C1 0.035(2) 0.028(2) 0.028(2) -0.0006(13) 0.0107(15) 0.0058(15)
C2 0.029(2) 0.028(2) 0.027(2) 0.0017(13) 0.0083(14) 0.0069(14)
C3 0.028(2) 0.047(2) 0.026(2) 0.0004(15) 0.0089(13) 0.007(2)
C4 0.028(2) 0.041(2) 0.030(2) -0.0093(15) 0.0071(14) 0.000(2)
C5 0.057(3) 0.027(2) 0.052(3) -0.010(2) 0.021(2) -0.001(2)
C6 0.046(3) 0.058(3) 0.065(3) -0.019(2) 0.033(2) 0.003(2)
C7 0.037(2) 0.083(3) 0.032(2) 0.013(2) 0.000(2) 0.009(2)
C8 0.047(3) 0.072(3) 0.052(3) -0.024(2) -0.002(2) -0.014(2)
C9 0.024(2) 0.025(2) 0.026(2) -0.0041(13) 0.0061(13) 0.0003(13)
C10 0.034(2) 0.031(2) 0.028(2) 0.0006(15) 0.0077(14) -0.001(2)
C11 0.049(2) 0.043(2) 0.025(2) 0.004(2) 0.009(2) 0.005(2)
C12 0.038(2) 0.055(2) 0.029(2) -0.015(2) -0.003(2) 0.009(2)
C13 0.029(2) 0.045(2) 0.049(2) -0.012(2) 0.009(2) -0.004(2)
C14 0.033(2) 0.036(2) 0.031(2) 0.000(2) 0.012(2) -0.001(2)
C15 0.028(2) 0.026(2) 0.029(2) 0.0021(13) 0.0118(14) 0.0013(14)
C16 0.035(2) 0.038(2) 0.028(2) -0.0017(15) 0.007(2) 0.001(2)
C17 0.031(2) 0.040(2) 0.045(2) 0.009(2) 0.003(2) 0.005(2)
C18 0.038(2) 0.041(2) 0.060(3) 0.003(2) 0.026(2) 0.009(2)
C19 0.051(2) 0.052(2) 0.039(2) 0.004(2) 0.026(2) 0.014(2)
C20 0.042(2) 0.041(2) 0.034(2) 0.005(2) 0.014(2) 0.007(2)
C21 0.026(2) 0.027(2) 0.0212(15) -0.0004(12) 0.0085(13) -0.0022(14)
C22 0.041(2) 0.025(2) 0.027(2) -0.0024(14) 0.0116(15) -0.001(2)
C23 0.047(2) 0.025(2) 0.042(2) 0.004(2) 0.019(2) -0.001(2)
C24 0.043(2) 0.044(2) 0.032(2) 0.006(2) 0.021(2) -0.001(2)
C25 0.053(2) 0.038(2) 0.039(2) -0.006(2) 0.027(2) -0.001(2)
C26 0.044(2) 0.024(2) 0.039(2) -0.0034(14) 0.022(2) -0.001(2)
C27 0.034(2) 0.028(2) 0.021(2) 0.0013(12) 0.0041(14) -0.0052(14)
C28 0.042(2) 0.028(2) 0.042(2) -0.0004(15) 0.013(2) -0.002(2)
C29 0.069(3) 0.025(2) 0.053(2) 0.000(2) 0.014(2) -0.004(2)
C30 0.085(4) 0.031(2) 0.055(2) 0.009(2) -0.005(2) -0.021(3)
C31 0.040(3) 0.061(3) 0.079(3) 0.021(2) -0.012(2) -0.028(2)
C32 0.031(2) 0.043(2) 0.060(2) 0.009(2) 0.005(2) -0.005(2)
C33 0.032(2) 0.053(2) 0.033(2) -0.004(2) 0.012(2) -0.003(2)
C34 0.056(3) 0.096(5) 0.070(3) 0.008(3) 0.006(3) -0.033(3)
C35 0.104(4) 0.051(3) 0.069(3) 0.005(3) 0.049(3) 0.002(3)

loop_
_atom_site_label
_atom_site_type_symbol
_atom_site_fract_x
_atom_site_fract_y
_atom_site_fract_z
_atom_site_U_iso_or_equiv
_atom_site_thermal_displace_type
_atom_site_occupancy
_atom_site_calc_flag
_atom_site_refinement_flags
_atom_site_disorder_group
Mo1 Mo 0.59458(2) 0.957109(14) 0.524996(15) 0.02194(7) Uani 1 d . .
S1 S 0.54929(5) 0.82085(4) 0.46216(5) 0.0294(2) Uani 1 d . .
S2 S 0.70943(5) 0.93424(4) 0.44613(5) 0.0305(2) Uani 1 d . .
S3 S 0.68561(6) 0.88597(5) 0.66058(5) 0.0347(2) Uani 1 d . .
S4 S 0.69482(5) 1.06837(4) 0.60083(5) 0.0326(2) Uani 1 d . .
S5 S 0.46137(5) 0.92750(4) 0.56620(5) 0.0269(2) Uani 1 d . .
P1 P 0.27379(5) 0.58940(4) 0.45333(5) 0.0247(2) Uani 1 d . .
O1 O 0.9892(2) 0.83374(14) 0.67633(14) 0.0511(6) Uani 1 d . .
N1 N 0.9988(2) 0.9666(2) 0.6295(2) 0.0482(7) Uani 1 d . .
C1 C 0.6259(2) 0.7847(2) 0.4070(2) 0.0304(7) Uani 1 d . .
C2 C 0.6956(2) 0.8351(2) 0.4003(2) 0.0281(7) Uani 1 d . .
C3 C 0.7710(2) 0.9531(2) 0.7243(2) 0.0333(7) Uani 1 d . .
C4 C 0.7748(2) 1.0322(2) 0.6976(2) 0.0335(7) Uani 1 d . .
C5 C 0.6063(3) 0.6979(2) 0.3670(3) 0.0445(10) Uani 1 d . .
H5A H 0.5798(27) 0.6995(23) 0.3085(26) 0.095(16) Uiso 1 d . .
H5B H 0.5661(24) 0.6648(20) 0.3933(21) 0.066(11) Uiso 1 d . .
H5C H 0.6628(27) 0.6679(23) 0.3816(24) 0.089(15) Uiso 1 d . .
C6 C 0.7642(3) 0.8112(3) 0.3502(3) 0.0525(11) Uani 1 d . .
H6A H 0.7349(27) 0.7778(24) 0.2981(26) 0.098(15) Uiso 1 d . .
H6B H 0.8040(36) 0.8529(29) 0.3477(31) 0.140(22) Uiso 1 d . .
H6C H 0.8106(41) 0.7790(34) 0.3904(37) 0.184(29) Uiso 1 d . .
C7 C 0.8385(3) 0.9163(3) 0.8075(3) 0.0532(11) Uani 1 d . .
H7A H 0.8786(33) 0.9550(26) 0.8448(30) 0.122(19) Uiso 1 d . .
H7B H 0.8824(34) 0.8865(28) 0.8000(30) 0.123(21) Uiso 1 d . .
H7C H 0.8128(31) 0.8927(27) 0.8400(30) 0.118(20) Uiso 1 d . .
C8 C 0.8469(3) 1.0961(3) 0.7498(3) 0.0609(12) Uani 1 d . .
H8A H 0.9045(30) 1.0824(24) 0.7540(27) 0.094(17) Uiso 1 d . .
H8B H 0.8502(33) 1.0951(27) 0.8091(32) 0.130(20) Uiso 1 d . .
H8C H 0.8379(30) 1.1565(27) 0.7261(27) 0.118(18) Uiso 1 d . .
C9 C 0.3688(2) 0.5896(2) 0.5554(2) 0.0252(6) Uani 1 d . .
C10 C 0.3628(2) 0.5360(2) 0.6237(2) 0.0314(7) Uani 1 d . .
H10A H 0.3155(19) 0.4939(16) 0.6154(17) 0.036(9) Uiso 1 d . .
C11 C 0.4314(2) 0.5398(2) 0.7051(2) 0.0396(8) Uani 1 d . .
H11A H 0.4288(20) 0.5074(17) 0.7456(18) 0.037(9) Uiso 1 d . .
C12 C 0.5038(3) 0.5962(2) 0.7190(2) 0.0438(9) Uani 1 d . .
H12A H 0.5478(21) 0.5998(18) 0.7705(20) 0.049(10) Uiso 1 d . .
C13 C 0.5098(2) 0.6491(2) 0.6521(2) 0.0417(9) Uani 1 d . .
H13A H 0.5579(21) 0.6855(17) 0.6659(19) 0.046(10) Uiso 1 d . .
C14 C 0.4423(2) 0.6458(2) 0.5703(2) 0.0327(8) Uani 1 d . .
H14A H 0.4481(21) 0.6799(17) 0.5294(19) 0.046(10) Uiso 1 d . .
C15 C 0.1826(2) 0.6578(2) 0.4642(2) 0.0270(7) Uani 1 d . .
C16 C 0.1085(2) 0.6802(2) 0.3894(2) 0.0342(8) Uani 1 d . .
H16A H 0.1090(18) 0.6641(15) 0.3355(16) 0.027(8) Uiso 1 d . .
C17 C 0.0357(2) 0.7287(2) 0.3985(2) 0.0409(8) Uani 1 d . .
H17A H -0.0132(18) 0.7416(15) 0.3471(17) 0.030(8) Uiso 1 d . .
C18 C 0.0356(2) 0.7556(2) 0.4805(2) 0.0439(9) Uani 1 d . .
H18A H -0.0148(22) 0.7882(18) 0.4877(19) 0.055(10) Uiso 1 d . .
C19 C 0.1090(3) 0.7353(2) 0.5547(2) 0.0447(9) Uani 1 d . .
H19A H 0.1082(21) 0.7525(17) 0.6079(19) 0.047(10) Uiso 1 d . .
C20 C 0.1829(2) 0.6865(2) 0.5469(2) 0.0385(8) Uani 1 d . .
H20A H 0.2314(21) 0.6693(18) 0.5952(19) 0.055(11) Uiso 1 d . .
C21 C 0.3104(2) 0.6259(2) 0.3622(2) 0.0243(6) Uani 1 d . .
C22 C 0.3215(2) 0.7117(2) 0.3532(2) 0.0307(7) Uani 1 d . .
H22A H 0.3129(18) 0.7516(15) 0.3958(17) 0.034(8) Uiso 1 d . .
C23 C 0.3486(2) 0.7415(2) 0.2827(2) 0.0367(8) Uani 1 d . .
H23A H 0.3529(19) 0.7988(16) 0.2779(17) 0.034(8) Uiso 1 d . .
C24 C 0.3624(2) 0.6869(2) 0.2211(2) 0.0376(8) Uani 1 d . .
H24A H 0.3715(19) 0.7073(16) 0.1695(18) 0.043(9) Uiso 1 d . .
C25 C 0.3510(2) 0.6024(2) 0.2291(2) 0.0404(9) Uani 1 d . .
H25A H 0.3521(21) 0.5672(17) 0.1869(19) 0.049(10) Uiso 1 d . .
C26 C 0.3243(2) 0.5714(2) 0.2997(2) 0.0336(8) Uani 1 d . .
H26A H 0.3204(20) 0.5148(17) 0.3031(17) 0.040(9) Uiso 1 d . .
C27 C 0.2296(2) 0.4843(2) 0.4330(2) 0.0286(7) Uani 1 d . .
C28 C 0.2921(3) 0.4197(2) 0.4315(2) 0.0373(8) Uani 1 d . .
H28A H 0.3560(19) 0.4325(15) 0.4446(17) 0.030(8) Uiso 1 d . .
C29 C 0.2604(3) 0.3384(2) 0.4124(2) 0.0501(10) Uani 1 d . .
H29A H 0.2987(22) 0.2983(19) 0.4034(21) 0.059(12) Uiso 1 d . .
C30 C 0.1670(3) 0.3214(2) 0.3960(2) 0.0630(12) Uani 1 d . .
H30A H 0.1470(25) 0.2649(22) 0.3868(22) 0.083(13) Uiso 1 d . .
C31 C 0.1046(3) 0.3835(3) 0.3988(3) 0.0672(13) Uani 1 d . .
H31A H 0.0417(25) 0.3726(21) 0.3897(23) 0.075(13) Uiso 1 d . .
C32 C 0.1357(2) 0.4660(2) 0.4170(2) 0.0467(9) Uani 1 d . .
H32A H 0.0943(19) 0.5088(16) 0.4206(18) 0.037(9) Uiso 1 d . .
C33 C 0.9523(3) 0.8971(2) 0.6367(2) 0.0389(8) Uani 1 d . .
H33A H 0.8854(20) 0.9014(16) 0.6046(17) 0.039(9) Uiso 1 d . .
C34 C 1.1013(3) 0.9710(4) 0.6701(4) 0.0775(15) Uani 1 d . .
H34A H 1.1274(36) 0.9933(30) 0.6234(33) 0.158(23) Uiso 1 d . .
H34B H 1.0972(29) 1.0171(24) 0.7039(27) 0.090(18) Uiso 1 d . .
H34C H 1.1234(29) 0.9112(25) 0.6861(27) 0.108(18) Uiso 1 d . .
C35 C 0.9489(4) 1.0389(3) 0.5842(3) 0.0695(13) Uani 1 d . .
H35A H 0.9773(21) 1.0534(17) 0.5367(20) 0.053(10) Uiso 1 d . .
H35B H 0.9622(33) 1.0848(27) 0.6222(31) 0.128(20) Uiso 1 d . .
H35C H 0.8780(36) 1.0383(32) 0.5577(33) 0.156(24) Uiso 1 d . .

loop_
_atom_type_symbol
_atom_type_description
_atom_type_scat_dispersion_real
_atom_type_scat_dispersion_imag
_atom_type_scat_source
C C 0.0033 0.0016 'International Tables Vol C Tables 4.2.6.8 and 6.1.1.4'
H H 0.0000 0.0000 'International Tables Vol C Tables 4.2.6.8 and 6.1.1.4'
N N 0.0061 0.0033 'International Tables Vol C Tables 4.2.6.8 and 6.1.1.4'
O O 0.0106 0.0060 'International Tables Vol C Tables 4.2.6.8 and 6.1.1.4'
P P 0.1023 0.0942 'International Tables Vol C Tables 4.2.6.8 and 6.1.1.4'
S S 0.1246 0.1234 'International Tables Vol C Tables 4.2.6.8 and 6.1.1.4'
Mo Mo -1.6832 0.6857 'International Tables Vol C Tables 4.2.6.8 and 6.1.1.4'

loop_
_geom_angle_atom_site_label_1
_geom_angle_atom_site_label_2
_geom_angle_atom_site_label_3
_geom_angle
_geom_angle_site_symmetry_1
_geom_angle_site_symmetry_3
_geom_angle_publ_flag
S5 Mo1 S5 99.30(2) . 3_676 ?
S5 Mo1 S4 117.74(3) . . ?
S5 Mo1 S4 77.00(3) 3_676 . ?
S5 Mo1 S1 77.11(3) . . ?
S5 Mo1 S1 117.15(3) 3_676 . ?
S4 Mo1 S1 158.92(3) . . ?
S5 Mo1 S2 155.53(3) . . ?
S5 Mo1 S2 88.48(2) 3_676 . ?
S4 Mo1 S2 86.57(3) . . ?
S1 Mo1 S2 78.69(2) . . ?
S5 Mo1 S3 87.09(3) . . ?
S5 Mo1 S3 155.45(3) 3_676 . ?
S4 Mo1 S3 79.05(3) . . ?
S1 Mo1 S3 87.35(3) . . ?
S2 Mo1 S3 95.43(3) . . ?
S5 Mo1 Mo1 49.76(2) . 3_676 ?
S5 Mo1 Mo1 49.53(2) 3_676 3_676 ?
S4 Mo1 Mo1 100.65(2) . 3_676 ?
S1 Mo1 Mo1 100.43(2) . 3_676 ?
S2 Mo1 Mo1 132.93(2) . 3_676 ?
S3 Mo1 Mo1 131.64(2) . 3_676 ?
C1 S1 Mo1 111.40(10) . . ?
C2 S2 Mo1 109.94(10) . . ?
C3 S3 Mo1 109.64(10) . . ?
C4 S4 Mo1 110.63(10) . . ?
Mo1 S5 Mo1 80.70(2) . 3_676 ?
C21 P1 C9 112.07(13) . . ?
C21 P1 C15 107.95(12) . . ?
C9 P1 C15 108.91(13) . . ?
C21 P1 C27 110.14(12) . . ?
C9 P1 C27 107.95(13) . . ?
C15 P1 C27 109.80(13) . . ?
C33 N1 C35 120.4(4) . . ?
C33 N1 C34 120.2(4) . . ?
C35 N1 C34 119.3(4) . . ?
C2 C1 C5 124.6(3) . . ?
C2 C1 S1 119.1(2) . . ?
C5 C1 S1 116.3(2) . . ?
C1 C2 C6 123.5(3) . . ?
C1 C2 S2 120.6(2) . . ?
C6 C2 S2 115.9(3) . . ?
C4 C3 C7 124.2(3) . . ?
C4 C3 S3 119.6(2) . . ?
C7 C3 S3 116.2(3) . . ?
C3 C4 C8 123.3(3) . . ?
C3 C4 S4 120.8(2) . . ?
C8 C4 S4 115.9(3) . . ?
C14 C9 C10 119.9(3) . . ?
C14 C9 P1 121.4(2) . . ?
C10 C9 P1 118.4(2) . . ?
C11 C10 C9 119.4(3) . . ?
C12 C11 C10 120.0(3) . . ?
C11 C12 C13 120.8(3) . . ?
C14 C13 C12 120.0(3) . . ?
C13 C14 C9 119.9(3) . . ?
C20 C15 C16 119.3(3) . . ?
C20 C15 P1 120.7(2) . . ?
C16 C15 P1 120.0(2) . . ?
C17 C16 C15 119.9(3) . . ?
C18 C17 C16 120.4(3) . . ?
C17 C18 C19 120.4(3) . . ?
C18 C19 C20 120.0(3) . . ?
C19 C20 C15 119.9(3) . . ?
C26 C21 C22 119.7(3) . . ?
C26 C21 P1 121.7(2) . . ?
C22 C21 P1 118.5(2) . . ?
C23 C22 C21 119.5(3) . . ?
C24 C23 C22 120.3(3) . . ?
C25 C24 C23 120.6(3) . . ?
C24 C25 C26 119.9(3) . . ?
C21 C26 C25 120.0(3) . . ?
C32 C27 C28 119.2(3) . . ?
C32 C27 P1 121.9(3) . . ?
C28 C27 P1 118.9(2) . . ?
C29 C28 C27 120.8(3) . . ?
C30 C29 C28 119.4(4) . . ?
C29 C30 C31 120.9(4) . . ?
C30 C31 C32 120.2(4) . . ?
C27 C32 C31 119.6(4) . . ?
O1 C33 N1 124.4(3) . . ?

loop_
_geom_bond_atom_site_label_1
_geom_bond_atom_site_label_2
_geom_bond_distance
_geom_bond_site_symmetry_2
_geom_bond_publ_flag
Mo1 S5 2.3308(7) . ?
Mo1 S5 2.3387(7) 3_676 ?
Mo1 S4 2.4002(8) . ?
Mo1 S1 2.4077(7) . ?
Mo1 S2 2.4476(7) . ?
Mo1 S3 2.4487(8) . ?
Mo1 Mo1 3.0235(5) 3_676 ?
S1 C1 1.743(3) . ?
S2 C2 1.732(3) . ?
S3 C3 1.737(3) . ?
S4 C4 1.732(3) . ?
S5 Mo1 2.3387(7) 3_676 ?
P1 C21 1.798(3) . ?
P1 C9 1.799(3) . ?
P1 C15 1.799(3) . ?
P1 C27 1.800(3) . ?
O1 C33 1.232(4) . ?
N1 C33 1.335(4) . ?
N1 C35 1.444(5) . ?
N1 C34 1.471(5) . ?
C1 C2 1.347(4) . ?
C1 C5 1.520(4) . ?
C2 C6 1.530(4) . ?
C3 C4 1.342(4) . ?
C3 C7 1.516(4) . ?
C4 C8 1.532(5) . ?
C9 C14 1.384(4) . ?
C9 C10 1.408(4) . ?
C10 C11 1.384(4) . ?
C11 C12 1.375(5) . ?
C12 C13 1.383(5) . ?
C13 C14 1.381(4) . ?
C15 C20 1.393(4) . ?
C15 C16 1.400(4) . ?
C16 C17 1.380(4) . ?
C17 C18 1.374(4) . ?
C18 C19 1.381(5) . ?
C19 C20 1.389(4) . ?
C21 C26 1.386(4) . ?
C21 C22 1.397(4) . ?
C22 C23 1.389(4) . ?
C23 C24 1.376(4) . ?
C24 C25 1.375(4) . ?
C25 C26 1.395(4) . ?
C27 C32 1.380(4) . ?
C27 C28 1.399(4) . ?
C28 C29 1.385(4) . ?
C29 C30 1.368(5) . ?
C30 C31 1.374(6) . ?
C31 C32 1.400(5) . ?
